data_4345592
loop_
_publ_author_name
'Maity, Suvendu'
'Kundu, Suman'
'Mondal, Sandip'
'Bera, Sachinath'
'Ghosh, Prasanta'

_publ_section_title
;
 Molecular and Electronic Structures of Ruthenium Complexes Containing an
 ONS-Coordinated Open-Shell \p Radical and an Oxidative Aromatic Ring
 Cleavage Reaction.
;
_journal_issue 6
_journal_name_full 'Inorganic chemistry'
_journal_page_first 3363
_journal_page_last 3376
_journal_paper_doi 10.1021/acs.inorgchem.6b02862
_journal_volume 56
_journal_year 2017
_chemical_formula_sum 'C56 H54 Cl N O P2 Ru S'
_chemical_formula_weight 987.52
_space_group_crystal_system orthorhombic
_space_group_IT_number 19
_space_group_name_Hall 'P 2ac 2ab'
_space_group_name_H-M_alt 'P 21 21 21'
_symmetry_space_group_name_Hall 'P 2ac 2ab'
_symmetry_space_group_name_H-M 'P 21 21 21'
_atom_sites_solution_hydrogens geom
_audit_creation_method SHELXL-2014/6
_cell_angle_alpha 90
_cell_angle_beta 90
_cell_angle_gamma 90
_cell_formula_units_Z 4
_cell_length_a 10.9598(3)
_cell_length_b 19.6153(6)
_cell_length_c 22.1528(7)
_cell_measurement_reflns_used 9905
_cell_measurement_temperature 100(2)
_cell_measurement_theta_max 28.33
_cell_measurement_theta_min 2.27
_cell_volume 4762.4(2)
_computing_cell_refinement 'Bruker SAINT'
_computing_data_collection 'Bruker APEX2'
_computing_data_reduction 'Bruker SAINT'
_computing_molecular_graphics 'Bruker SHELXTL'
_computing_publication_material 'Bruker SHELXTL'
_computing_structure_refinement 'SHELXL-2014/6 (Sheldrick, 2014)'
_computing_structure_solution 'SHELXS-97 (Sheldrick 2008)'
_diffrn_ambient_temperature 100(2)
_diffrn_measured_fraction_theta_full 0.999
_diffrn_measured_fraction_theta_max 0.996
_diffrn_measurement_device_type 'Bruker APEX-II CCD'
_diffrn_measurement_method '\f and \w scans'
_diffrn_radiation_type MoK\a
_diffrn_radiation_wavelength 0.71073
_diffrn_reflns_av_R_equivalents 0.0798
_diffrn_reflns_av_unetI/netI 0.0657
_diffrn_reflns_Laue_measured_fraction_full 0.999
_diffrn_reflns_Laue_measured_fraction_max 0.996
_diffrn_reflns_limit_h_max 14
_diffrn_reflns_limit_h_min -14
_diffrn_reflns_limit_k_max 26
_diffrn_reflns_limit_k_min -26
_diffrn_reflns_limit_l_max 29
_diffrn_reflns_limit_l_min -29
_diffrn_reflns_number 77599
_diffrn_reflns_point_group_measured_fraction_full 0.999
_diffrn_reflns_point_group_measured_fraction_max 0.995
_diffrn_reflns_theta_full 25.242
_diffrn_reflns_theta_max 28.370
_diffrn_reflns_theta_min 2.073
_diffrn_source Mo
_exptl_absorpt_coefficient_mu 0.530
_exptl_absorpt_correction_T_max 0.929
_exptl_absorpt_correction_T_min 0.878
_exptl_absorpt_correction_type gaussian
_exptl_crystal_colour Black
_exptl_crystal_density_diffrn 1.378
_exptl_crystal_description Prism
_exptl_crystal_F_000 1880
_exptl_crystal_size_max 0.42
_exptl_crystal_size_mid 0.20
_exptl_crystal_size_min 0.15
_refine_diff_density_max 1.008
_refine_diff_density_min -0.685
_refine_diff_density_rms 0.108
_refine_ls_abs_structure_details
;
 Flack x determined using 4093 quotients [(I+)-(I-)]/[(I+)+(I-)]
 (Parsons, Flack and Wagner, Acta Cryst. B69 (2013) 249-259).
;
_refine_ls_abs_structure_Flack -0.011(11)
_refine_ls_extinction_coef 0.0003(2)
_refine_ls_extinction_expression Fc^*^=kFc[1+0.001xFc^2^\l^3^/sin(2\q)]^-1/4^
_refine_ls_extinction_method SHELXL
_refine_ls_goodness_of_fit_ref 0.894
_refine_ls_hydrogen_treatment constr
_refine_ls_matrix_type full
_refine_ls_number_parameters 575
_refine_ls_number_reflns 11864
_refine_ls_number_restraints 0
_refine_ls_restrained_S_all 0.894
_refine_ls_R_factor_all 0.0603
_refine_ls_R_factor_gt 0.0481
_refine_ls_shift/su_max 0.001
_refine_ls_shift/su_mean 0.000
_refine_ls_structure_factor_coef Fsqd
_refine_ls_weighting_details 'w=1/[\s^2^(Fo^2^)+(0.0650P)^2^+8.2610P] where P=(Fo^2^+2Fc^2^)/3'
_refine_ls_weighting_scheme calc
_refine_ls_wR_factor_gt 0.1009
_refine_ls_wR_factor_ref 0.1101
_reflns_Friedel_coverage 0.813
_reflns_Friedel_fraction_full 1.000
_reflns_Friedel_fraction_max 0.994
_reflns_number_gt 10420
_reflns_number_total 11864
_reflns_threshold_expression 'I > 2\s(I)'
_cod_data_source_file ic6b02862_si_002.cif
_cod_data_source_block 1
_cod_database_code 4345592
_shelx_space_group_comment
;
The symmetry employed for this shelxl refinement is uniquely defined
by the following loop, which should always be used as a source of
symmetry information in preference to the above space-group names.
They are only intended as comments.
;
_shelxl_version_number 2014/6

loop_
_space_group_symop_operation_xyz
'x, y, z'
'-x+1/2, -y, z+1/2'
'-x, y+1/2, -z+1/2'
'x+1/2, -y+1/2, -z'

loop_
_atom_site_label
_atom_site_type_symbol
_atom_site_fract_x
_atom_site_fract_y
_atom_site_fract_z
_atom_site_U_iso_or_equiv
_atom_site_adp_type
_atom_site_occupancy
_atom_site_site_symmetry_order
_atom_site_calc_flag
_atom_site_refinement_flags_posn
_atom_site_refinement_flags_adp
Ru1 Ru 0.42064(3) 0.58985(2) 0.53899(2) 0.00873(10) Uani 1 1 d . .
Cl1 Cl 0.22510(11) 0.64562(7) 0.52448(6) 0.0169(3) Uani 1 1 d . .
S15 S 0.54434(11) 0.67330(6) 0.49789(6) 0.0136(3) Uani 1 1 d . .
P2 P 0.41384(12) 0.64328(6) 0.63585(5) 0.0104(2) Uani 1 1 d . .
P1 P 0.38795(11) 0.55023(6) 0.43927(6) 0.0110(3) Uani 1 1 d . .
O1 O 0.3553(3) 0.49807(19) 0.58279(17) 0.0158(8) Uani 1 1 d . .
N8 N 0.5734(4) 0.54215(19) 0.55239(16) 0.0093(8) Uani 1 1 d . .
C12 C 0.8987(5) 0.6509(3) 0.5322(3) 0.0218(12) Uani 1 1 d . .
H12 H 0.9727 0.6743 0.5239 0.026 Uiso 1 1 calc R U
C54 C 0.2837(5) 0.6224(3) 0.6841(2) 0.0138(11) Uani 1 1 d . .
C13 C 0.7906(5) 0.6769(3) 0.5120(2) 0.0177(11) Uani 1 1 d . .
H13 H 0.7896 0.7192 0.4911 0.021 Uiso 1 1 calc R U
C41 C 0.6208(5) 0.5029(3) 0.4144(2) 0.0157(11) Uani 1 1 d . .
H41 H 0.6432 0.5497 0.4165 0.019 Uiso 1 1 calc R U
C7 C 0.5627(5) 0.4727(2) 0.5651(2) 0.0127(10) Uani 1 1 d . .
C40 C 0.7091(5) 0.4543(3) 0.4039(3) 0.0219(12) Uani 1 1 d . .
H40 H 0.7917 0.4677 0.3985 0.026 Uiso 1 1 calc R U
C37 C 0.4691(5) 0.4151(3) 0.4210(2) 0.0177(10) Uani 1 1 d . .
H37 H 0.3871 0.4012 0.4275 0.021 Uiso 1 1 calc R U
C42 C 0.5422(5) 0.6162(3) 0.6837(2) 0.0128(10) Uani 1 1 d . .
C48 C 0.4134(5) 0.7364(2) 0.6361(2) 0.0133(10) Uani 1 1 d . .
C11 C 0.9013(5) 0.5902(3) 0.5647(3) 0.0239(12) Uani 1 1 d . .
H11 H 0.9765 0.5741 0.5806 0.029 Uiso 1 1 calc R U
C36 C 0.4987(5) 0.4842(3) 0.4221(2) 0.0125(10) Uani 1 1 d . .
C24 C 0.2426(5) 0.5089(3) 0.4220(2) 0.0150(11) Uani 1 1 d . .
C9 C 0.6843(4) 0.5765(2) 0.5501(2) 0.0111(10) Uani 1 1 d . .
C2 C 0.4434(5) 0.4536(3) 0.5850(2) 0.0146(10) Uani 1 1 d . .
C35 C 0.3701(5) 0.6788(3) 0.3856(3) 0.0218(12) Uani 1 1 d . .
H35 H 0.3271 0.6911 0.4212 0.026 Uiso 1 1 calc R U
C10 C 0.7965(5) 0.5530(3) 0.5744(2) 0.0176(11) Uani 1 1 d . .
H10 H 0.7993 0.5120 0.5971 0.021 Uiso 1 1 calc R U
C6 C 0.6571(5) 0.4250(3) 0.5595(2) 0.0157(11) Uani 1 1 d . .
H6 H 0.7323 0.4379 0.5415 0.019 Uiso 1 1 calc R U
C4 C 0.5274(5) 0.3431(3) 0.6067(3) 0.0221(13) Uani 1 1 d . .
H4 H 0.5181 0.2987 0.6232 0.026 Uiso 1 1 calc R U
C31 C 0.4673(5) 0.5946(3) 0.3240(2) 0.0199(11) Uani 1 1 d . .
H31 H 0.4914 0.5487 0.3172 0.024 Uiso 1 1 calc R U
C44 C 0.6428(5) 0.5189(3) 0.7288(2) 0.0196(12) Uani 1 1 d . .
H44 H 0.6453 0.4712 0.7365 0.024 Uiso 1 1 calc R U
C52 C 0.3094(6) 0.8438(3) 0.6513(3) 0.0262(14) Uani 1 1 d . .
H52 H 0.2378 0.8682 0.6622 0.031 Uiso 1 1 calc R U
C53 C 0.3081(5) 0.7725(3) 0.6519(3) 0.0209(12) Uani 1 1 d . .
H53 H 0.2361 0.7487 0.6631 0.025 Uiso 1 1 calc R U
C49 C 0.5164(5) 0.7728(3) 0.6178(2) 0.0177(11) Uani 1 1 d . .
H49 H 0.5873 0.7488 0.6052 0.021 Uiso 1 1 calc R U
C3 C 0.4292(6) 0.3866(3) 0.6107(2) 0.0193(11) Uani 1 1 d . .
C59 C 0.2846(5) 0.6443(3) 0.7438(3) 0.0212(12) Uani 1 1 d . .
H59 H 0.3536 0.6680 0.7591 0.025 Uiso 1 1 calc R U
C28 C 0.0987(6) 0.4631(3) 0.3515(3) 0.0310(15) Uani 1 1 d . .
H28 H 0.0702 0.4589 0.3112 0.037 Uiso 1 1 calc R U
C57 C 0.0862(5) 0.5963(3) 0.7601(3) 0.0240(12) Uani 1 1 d . .
H57 H 0.0182 0.5882 0.7857 0.029 Uiso 1 1 calc R U
C39 C 0.6776(6) 0.3862(3) 0.4013(3) 0.0264(14) Uani 1 1 d . .
H39 H 0.7383 0.3528 0.3931 0.032 Uiso 1 1 calc R U
C5 C 0.6412(5) 0.3594(3) 0.5801(3) 0.0202(12) Uani 1 1 d . .
C29 C 0.2025(5) 0.5017(3) 0.3635(3) 0.0248(13) Uani 1 1 d . .
H29 H 0.2455 0.5230 0.3314 0.030 Uiso 1 1 calc R U
C43 C 0.5465(5) 0.5469(3) 0.6962(2) 0.0164(11) Uani 1 1 d . .
H43 H 0.4826 0.5182 0.6823 0.020 Uiso 1 1 calc R U
C47 C 0.6346(5) 0.6581(3) 0.7063(3) 0.0217(12) Uani 1 1 d . .
H47 H 0.6322 0.7058 0.6993 0.026 Uiso 1 1 calc R U
C51 C 0.4120(6) 0.8788(3) 0.6352(3) 0.0269(13) Uani 1 1 d . .
H51 H 0.4119 0.9272 0.6357 0.032 Uiso 1 1 calc R U
C38 C 0.5579(6) 0.3666(3) 0.4104(3) 0.0232(13) Uani 1 1 d . .
H38 H 0.5367 0.3196 0.4095 0.028 Uiso 1 1 calc R U
C56 C 0.0857(5) 0.5725(3) 0.7018(3) 0.0255(12) Uani 1 1 d . .
H56 H 0.0181 0.5469 0.6874 0.031 Uiso 1 1 calc R U
C45 C 0.7346(5) 0.5606(3) 0.7500(3) 0.0241(13) Uani 1 1 d . .
H45 H 0.8010 0.5419 0.7720 0.029 Uiso 1 1 calc R U
C14 C 0.6807(4) 0.6417(3) 0.5220(2) 0.0125(10) Uani 1 1 d . .
C27 C 0.0373(5) 0.4312(3) 0.3972(3) 0.0319(16) Uani 1 1 d . .
H27 H -0.0308 0.4029 0.3885 0.038 Uiso 1 1 calc R U
C50 C 0.5167(6) 0.8438(3) 0.6180(3) 0.0235(13) Uani 1 1 d . .
H50 H 0.5879 0.8681 0.6064 0.028 Uiso 1 1 calc R U
C46 C 0.7294(6) 0.6299(3) 0.7389(3) 0.0281(14) Uani 1 1 d . .
H46 H 0.7922 0.6587 0.7541 0.034 Uiso 1 1 calc R U
C55 C 0.1839(5) 0.5858(3) 0.6637(2) 0.0220(11) Uani 1 1 d . .
H55 H 0.1824 0.5697 0.6232 0.026 Uiso 1 1 calc R U
C30 C 0.4094(5) 0.6123(3) 0.3774(2) 0.0146(10) Uani 1 1 d . .
C20 C 0.7443(6) 0.3066(3) 0.5790(3) 0.0298(14) Uani 1 1 d . .
C25 C 0.1776(5) 0.4795(3) 0.4687(3) 0.0295(14) Uani 1 1 d . .
H25 H 0.2028 0.4858 0.5093 0.035 Uiso 1 1 calc R U
C34 C 0.3937(6) 0.7274(3) 0.3416(3) 0.0280(14) Uani 1 1 d . .
H34 H 0.3672 0.7731 0.3474 0.034 Uiso 1 1 calc R U
C33 C 0.4557(6) 0.7100(3) 0.2893(3) 0.0286(14) Uani 1 1 d . .
H33 H 0.4740 0.7438 0.2600 0.034 Uiso 1 1 calc R U
C26 C 0.0747(6) 0.4404(3) 0.4556(4) 0.0400(16) Uani 1 1 d . .
H26 H 0.0300 0.4199 0.4876 0.048 Uiso 1 1 calc R U
C58 C 0.1849(6) 0.6317(3) 0.7814(3) 0.0266(14) Uani 1 1 d . .
H58 H 0.1855 0.6478 0.8218 0.032 Uiso 1 1 calc R U
C32 C 0.4903(5) 0.6438(4) 0.2802(3) 0.0272(14) Uani 1 1 d . .
H32 H 0.5302 0.6313 0.2437 0.033 Uiso 1 1 calc R U
C16 C 0.3116(6) 0.3666(3) 0.6449(3) 0.0262(14) Uani 1 1 d . .
C21 C 0.8548(6) 0.3308(3) 0.5434(4) 0.0420(18) Uani 1 1 d . .
H21A H 0.8908 0.3705 0.5635 0.063 Uiso 1 1 calc R U
H21B H 0.8295 0.3433 0.5025 0.063 Uiso 1 1 calc R U
H21C H 0.9153 0.2940 0.5414 0.063 Uiso 1 1 calc R U
C17 C 0.1971(6) 0.3769(4) 0.6065(3) 0.0379(17) Uani 1 1 d . .
H17A H 0.1257 0.3604 0.6287 0.057 Uiso 1 1 calc R U
H17B H 0.2053 0.3514 0.5687 0.057 Uiso 1 1 calc R U
H17C H 0.1871 0.4255 0.5975 0.057 Uiso 1 1 calc R U
C19 C 0.3040(6) 0.4102(4) 0.7026(3) 0.0314(14) Uani 1 1 d . .
H19A H 0.3019 0.4586 0.6916 0.047 Uiso 1 1 calc R U
H19B H 0.3756 0.4013 0.7279 0.047 Uiso 1 1 calc R U
H19C H 0.2298 0.3984 0.7249 0.047 Uiso 1 1 calc R U
C18 C 0.3153(7) 0.2914(3) 0.6639(4) 0.047(2) Uani 1 1 d . .
H18A H 0.3829 0.2843 0.6922 0.071 Uiso 1 1 calc R U
H18B H 0.3272 0.2628 0.6282 0.071 Uiso 1 1 calc R U
H18C H 0.2382 0.2793 0.6836 0.071 Uiso 1 1 calc R U
C23 C 0.6991(8) 0.2398(4) 0.5515(5) 0.068(3) Uani 1 1 d . .
H23A H 0.7665 0.2070 0.5498 0.102 Uiso 1 1 calc R U
H23B H 0.6686 0.2483 0.5106 0.102 Uiso 1 1 calc R U
H23C H 0.6331 0.2212 0.5764 0.102 Uiso 1 1 calc R U
C22 C 0.7879(8) 0.2946(5) 0.6445(4) 0.058(2) Uani 1 1 d . .
H22A H 0.8111 0.3383 0.6627 0.087 Uiso 1 1 calc R U
H22B H 0.8586 0.2640 0.6443 0.087 Uiso 1 1 calc R U
H22C H 0.7218 0.2740 0.6680 0.087 Uiso 1 1 calc R U

loop_
_atom_site_aniso_label
_atom_site_aniso_U_11
_atom_site_aniso_U_22
_atom_site_aniso_U_33
_atom_site_aniso_U_23
_atom_site_aniso_U_13
_atom_site_aniso_U_12
Ru1 0.00746(16) 0.00927(17) 0.00946(17) -0.00048(16) 0.00072(15) -0.00042(15)
Cl1 0.0097(5) 0.0198(6) 0.0212(7) 0.0007(5) 0.0001(5) 0.0031(5)
S15 0.0105(6) 0.0122(6) 0.0181(6) 0.0015(5) 0.0000(5) 0.0006(4)
P2 0.0099(6) 0.0109(6) 0.0104(6) -0.0012(5) 0.0009(5) -0.0004(5)
P1 0.0102(6) 0.0126(6) 0.0101(6) 0.0004(5) 0.0001(5) -0.0010(5)
O1 0.0153(18) 0.0178(18) 0.0143(19) 0.0010(16) 0.0019(15) 0.0005(15)
N8 0.0105(17) 0.0106(18) 0.0070(19) 0.0006(14) 0.0015(16) -0.0011(16)
C12 0.013(3) 0.028(3) 0.024(3) 0.003(3) 0.002(2) -0.004(2)
C54 0.014(2) 0.010(2) 0.018(3) 0.004(2) 0.004(2) 0.0043(19)
C13 0.018(3) 0.021(3) 0.014(3) 0.000(2) 0.003(2) -0.005(2)
C41 0.018(3) 0.017(3) 0.013(3) 0.000(2) 0.001(2) 0.000(2)
C7 0.013(2) 0.014(2) 0.011(2) 0.0025(19) 0.000(2) -0.0027(19)
C40 0.018(3) 0.026(3) 0.022(3) 0.000(2) 0.006(2) 0.006(2)
C37 0.020(2) 0.019(3) 0.014(2) -0.001(2) -0.005(2) 0.000(2)
C42 0.013(2) 0.019(3) 0.007(2) -0.005(2) 0.0015(19) 0.0000(19)
C48 0.018(2) 0.009(2) 0.013(2) -0.0019(18) -0.002(2) -0.003(2)
C11 0.011(2) 0.030(3) 0.031(3) 0.001(3) -0.003(2) -0.001(2)
C36 0.013(2) 0.015(3) 0.009(2) -0.001(2) -0.0013(19) 0.0027(19)
C24 0.011(2) 0.015(2) 0.019(3) -0.004(2) -0.004(2) -0.001(2)
C9 0.007(2) 0.013(2) 0.013(3) 0.0021(19) 0.0050(18) -0.0017(17)
C2 0.014(3) 0.018(2) 0.011(2) -0.002(2) 0.0015(19) -0.001(2)
C35 0.023(3) 0.024(3) 0.018(3) 0.002(2) -0.004(2) 0.002(2)
C10 0.015(3) 0.021(3) 0.017(3) 0.005(2) -0.001(2) 0.003(2)
C6 0.014(2) 0.018(3) 0.015(2) 0.004(2) 0.0014(19) 0.0047(19)
C4 0.031(3) 0.010(3) 0.025(3) 0.004(2) 0.004(3) -0.002(2)
C31 0.018(2) 0.028(3) 0.013(2) 0.005(2) -0.001(2) 0.003(2)
C44 0.025(3) 0.020(3) 0.014(3) 0.003(2) 0.002(2) 0.005(2)
C52 0.024(3) 0.017(3) 0.037(4) -0.001(3) 0.009(3) 0.008(2)
C53 0.020(3) 0.017(3) 0.026(3) 0.002(2) 0.009(2) 0.001(2)
C49 0.014(3) 0.023(3) 0.016(3) -0.001(2) 0.002(2) -0.001(2)
C3 0.026(3) 0.016(2) 0.016(3) 0.002(2) 0.007(2) -0.007(2)
C59 0.022(3) 0.022(3) 0.019(3) 0.001(2) 0.005(2) -0.006(2)
C28 0.024(3) 0.033(3) 0.036(4) -0.018(3) -0.014(3) 0.004(3)
C57 0.019(3) 0.028(3) 0.025(3) 0.004(2) 0.010(2) 0.002(3)
C39 0.027(3) 0.029(3) 0.023(3) -0.005(3) 0.002(3) 0.013(3)
C5 0.024(3) 0.014(3) 0.022(3) 0.004(2) 0.003(2) 0.003(2)
C29 0.020(3) 0.030(3) 0.024(3) -0.006(3) -0.008(2) -0.001(2)
C43 0.020(3) 0.017(3) 0.013(3) -0.001(2) 0.002(2) -0.001(2)
C47 0.023(3) 0.019(3) 0.023(3) 0.000(2) -0.004(2) -0.001(2)
C51 0.036(3) 0.011(2) 0.034(3) 0.003(2) 0.002(3) -0.002(3)
C38 0.032(3) 0.015(3) 0.023(3) -0.003(2) -0.004(3) 0.002(2)
C56 0.013(2) 0.038(3) 0.026(3) 0.002(2) 0.001(2) -0.005(3)
C45 0.019(3) 0.038(3) 0.016(3) 0.008(3) -0.006(2) 0.004(3)
C14 0.012(2) 0.014(2) 0.011(2) -0.001(2) 0.0013(18) -0.0004(19)
C27 0.011(2) 0.025(3) 0.059(5) -0.015(3) -0.007(3) 0.001(2)
C50 0.026(3) 0.017(3) 0.027(3) 0.000(2) 0.003(2) -0.003(2)
C46 0.026(3) 0.032(4) 0.026(3) 0.004(3) -0.013(3) -0.006(3)
C55 0.019(3) 0.031(3) 0.016(3) -0.001(3) 0.005(2) -0.004(3)
C30 0.015(3) 0.015(2) 0.014(2) 0.0051(19) 0.000(2) 0.000(2)
C20 0.030(3) 0.016(3) 0.044(4) 0.009(3) 0.004(3) 0.010(2)
C25 0.022(3) 0.039(4) 0.028(3) -0.001(3) -0.002(3) -0.014(3)
C34 0.034(4) 0.024(3) 0.026(3) 0.008(3) -0.006(3) -0.003(3)
C33 0.026(3) 0.032(3) 0.028(3) 0.015(3) -0.007(3) -0.007(3)
C26 0.026(3) 0.043(4) 0.051(4) -0.002(3) 0.003(4) -0.017(3)
C58 0.035(4) 0.027(3) 0.018(3) -0.003(3) 0.008(3) 0.000(3)
C32 0.020(3) 0.044(4) 0.018(3) 0.006(3) 0.000(2) 0.001(3)
C16 0.026(3) 0.017(3) 0.035(4) 0.004(3) 0.011(3) -0.008(2)
C21 0.035(4) 0.031(3) 0.060(5) 0.010(4) 0.009(4) 0.016(3)
C17 0.028(4) 0.042(4) 0.043(4) -0.001(3) 0.006(3) -0.019(3)
C19 0.033(3) 0.034(3) 0.027(3) 0.003(3) 0.012(3) -0.010(3)
C18 0.051(5) 0.024(3) 0.067(6) 0.015(4) 0.026(4) -0.014(3)
C23 0.051(5) 0.024(4) 0.130(10) -0.024(5) 0.003(6) 0.013(3)
C22 0.058(5) 0.059(5) 0.058(5) 0.029(5) -0.004(4) 0.026(4)

loop_
_atom_type_symbol
_atom_type_description
_atom_type_scat_dispersion_real
_atom_type_scat_dispersion_imag
_atom_type_scat_source
C C 0.0033 0.0016 'International Tables Vol C Tables 4.2.6.8 and 6.1.1.4'
H H 0.0000 0.0000 'International Tables Vol C Tables 4.2.6.8 and 6.1.1.4'
N N 0.0061 0.0033 'International Tables Vol C Tables 4.2.6.8 and 6.1.1.4'
O O 0.0106 0.0060 'International Tables Vol C Tables 4.2.6.8 and 6.1.1.4'
P P 0.1023 0.0942 'International Tables Vol C Tables 4.2.6.8 and 6.1.1.4'
S S 0.1246 0.1234 'International Tables Vol C Tables 4.2.6.8 and 6.1.1.4'
Cl Cl 0.1484 0.1585 'International Tables Vol C Tables 4.2.6.8 and 6.1.1.4'
Ru Ru -1.2594 0.8363 'International Tables Vol C Tables 4.2.6.8 and 6.1.1.4'

loop_
_geom_angle_atom_site_label_1
_geom_angle_atom_site_label_2
_geom_angle_atom_site_label_3
_geom_angle
N8 Ru1 O1 79.38(15)
N8 Ru1 S15 84.02(11)
O1 Ru1 S15 163.37(10)
N8 Ru1 P1 96.60(11)
O1 Ru1 P1 95.45(10)
S15 Ru1 P1 87.35(5)
N8 Ru1 P2 95.80(11)
O1 Ru1 P2 87.25(10)
S15 Ru1 P2 93.52(5)
P1 Ru1 P2 167.59(5)
N8 Ru1 Cl1 177.55(12)
O1 Ru1 Cl1 98.17(10)
S15 Ru1 Cl1 98.42(4)
P1 Ru1 Cl1 83.73(5)
P2 Ru1 Cl1 83.90(5)
C14 S15 Ru1 97.64(18)
C48 P2 C54 102.7(2)
C48 P2 C42 106.8(2)
C54 P2 C42 101.2(2)
C48 P2 Ru1 116.17(16)
C54 P2 Ru1 116.81(19)
C42 P2 Ru1 111.53(17)
C36 P1 C24 102.9(2)
C36 P1 C30 103.3(2)
C24 P1 C30 104.3(2)
C36 P1 Ru1 109.18(17)
C24 P1 Ru1 118.17(18)
C30 P1 Ru1 117.13(17)
C2 O1 Ru1 109.2(3)
C9 N8 C7 123.7(4)
C9 N8 Ru1 121.0(3)
C7 N8 Ru1 115.4(3)
C13 C12 C11 120.5(5)
C13 C12 H12 119.8
C11 C12 H12 119.8
C55 C54 C59 118.5(5)
C55 C54 P2 122.8(4)
C59 C54 P2 118.7(4)
C12 C13 C14 120.5(5)
C12 C13 H13 119.7
C14 C13 H13 119.7
C40 C41 C36 120.7(5)
C40 C41 H41 119.6
C36 C41 H41 119.6
N8 C7 C6 124.9(5)
N8 C7 C2 113.3(4)
C6 C7 C2 121.8(5)
C41 C40 C39 120.1(5)
C41 C40 H40 120.0
C39 C40 H40 120.0
C38 C37 C36 120.6(5)
C38 C37 H37 119.7
C36 C37 H37 119.7
C43 C42 C47 118.7(5)
C43 C42 P2 115.1(4)
C47 C42 P2 126.2(4)
C49 C48 C53 118.7(5)
C49 C48 P2 120.6(4)
C53 C48 P2 120.6(4)
C10 C11 C12 121.1(5)
C10 C11 H11 119.5
C12 C11 H11 119.5
C37 C36 C41 118.4(5)
C37 C36 P1 122.8(4)
C41 C36 P1 118.5(4)
C29 C24 C25 119.8(5)
C29 C24 P1 121.4(4)
C25 C24 P1 118.6(4)
N8 C9 C10 125.9(4)
N8 C9 C14 115.3(4)
C10 C9 C14 118.8(4)
O1 C2 C7 119.3(5)
O1 C2 C3 123.1(5)
C7 C2 C3 117.4(5)
C30 C35 C34 119.9(6)
C30 C35 H35 120.1
C34 C35 H35 120.1
C11 C10 C9 119.5(5)
C11 C10 H10 120.2
C9 C10 H10 120.2
C5 C6 C7 120.1(5)
C5 C6 H6 119.9
C7 C6 H6 119.9
C3 C4 C5 125.2(5)
C3 C4 H4 117.4
C5 C4 H4 117.4
C30 C31 C32 120.3(6)
C30 C31 H31 119.9
C32 C31 H31 119.9
C45 C44 C43 119.6(5)
C45 C44 H44 120.2
C43 C44 H44 120.2
C51 C52 C53 120.9(5)
C51 C52 H52 119.5
C53 C52 H52 119.5
C52 C53 C48 119.7(5)
C52 C53 H53 120.1
C48 C53 H53 120.1
C50 C49 C48 120.9(5)
C50 C49 H49 119.6
C48 C49 H49 119.6
C4 C3 C2 117.1(5)
C4 C3 C16 121.8(5)
C2 C3 C16 121.0(5)
C54 C59 C58 120.4(6)
C54 C59 H59 119.8
C58 C59 H59 119.8
C27 C28 C29 120.7(6)
C27 C28 H28 119.7
C29 C28 H28 119.7
C58 C57 C56 120.0(5)
C58 C57 H57 120.0
C56 C57 H57 120.0
C38 C39 C40 120.0(5)
C38 C39 H39 120.0
C40 C39 H39 120.0
C6 C5 C4 117.4(5)
C6 C5 C20 122.2(5)
C4 C5 C20 120.3(5)
C24 C29 C28 119.7(6)
C24 C29 H29 120.1
C28 C29 H29 120.1
C42 C43 C44 121.1(5)
C42 C43 H43 119.5
C44 C43 H43 119.5
C46 C47 C42 119.9(5)
C46 C47 H47 120.1
C42 C47 H47 120.1
C52 C51 C50 120.2(5)
C52 C51 H51 119.9
C50 C51 H51 119.9
C37 C38 C39 120.2(5)
C37 C38 H38 119.9
C39 C38 H38 119.9
C57 C56 C55 120.2(6)
C57 C56 H56 119.9
C55 C56 H56 119.9
C44 C45 C46 119.6(6)
C44 C45 H45 120.2
C46 C45 H45 120.2
C13 C14 C9 119.1(5)
C13 C14 S15 121.5(4)
C9 C14 S15 119.2(4)
C28 C27 C26 119.5(6)
C28 C27 H27 120.2
C26 C27 H27 120.2
C51 C50 C49 119.5(5)
C51 C50 H50 120.2
C49 C50 H50 120.3
C47 C46 C45 121.1(6)
C47 C46 H46 119.5
C45 C46 H46 119.5
C54 C55 C56 120.7(5)
C54 C55 H55 119.7
C56 C55 H55 119.7
C35 C30 C31 119.2(5)
C35 C30 P1 119.0(4)
C31 C30 P1 121.7(4)
C21 C20 C23 108.6(7)
C21 C20 C5 112.6(5)
C23 C20 C5 110.2(6)
C21 C20 C22 106.7(6)
C23 C20 C22 110.2(7)
C5 C20 C22 108.5(6)
C24 C25 C26 119.4(6)
C24 C25 H25 120.3
C26 C25 H25 120.3
C33 C34 C35 120.6(6)
C33 C34 H34 119.7
C35 C34 H34 119.7
C32 C33 C34 119.6(6)
C32 C33 H33 120.2
C34 C33 H33 120.2
C27 C26 C25 120.7(7)
C27 C26 H26 119.7
C25 C26 H26 119.7
C57 C58 C59 120.2(6)
C57 C58 H58 119.9
C59 C58 H58 119.9
C33 C32 C31 120.3(6)
C33 C32 H32 119.8
C31 C32 H32 119.8
C17 C16 C18 107.5(6)
C17 C16 C19 110.1(6)
C18 C16 C19 107.8(6)
C17 C16 C3 112.3(5)
C18 C16 C3 110.9(5)
C19 C16 C3 108.1(5)
C20 C21 H21A 109.5
C20 C21 H21B 109.5
H21A C21 H21B 109.5
C20 C21 H21C 109.5
H21A C21 H21C 109.5
H21B C21 H21C 109.5
C16 C17 H17A 109.5
C16 C17 H17B 109.5
H17A C17 H17B 109.5
C16 C17 H17C 109.5
H17A C17 H17C 109.5
H17B C17 H17C 109.5
C16 C19 H19A 109.5
C16 C19 H19B 109.5
H19A C19 H19B 109.5
C16 C19 H19C 109.5
H19A C19 H19C 109.5
H19B C19 H19C 109.5
C16 C18 H18A 109.5
C16 C18 H18B 109.5
H18A C18 H18B 109.5
C16 C18 H18C 109.5
H18A C18 H18C 109.5
H18B C18 H18C 109.5
C20 C23 H23A 109.5
C20 C23 H23B 109.5
H23A C23 H23B 109.5
C20 C23 H23C 109.5
H23A C23 H23C 109.5
H23B C23 H23C 109.5
C20 C22 H22A 109.5
C20 C22 H22B 109.5
H22A C22 H22B 109.5
C20 C22 H22C 109.5
H22A C22 H22C 109.5
H22B C22 H22C 109.5

loop_
_geom_bond_atom_site_label_1
_geom_bond_atom_site_label_2
_geom_bond_distance
Ru1 N8 1.941(4)
Ru1 O1 2.167(4)
Ru1 S15 2.3123(13)
Ru1 P1 2.3690(13)
Ru1 P2 2.3893(13)
Ru1 Cl1 2.4275(13)
S15 C14 1.704(5)
P2 C48 1.826(5)
P2 C54 1.829(5)
P2 C42 1.840(5)
P1 C36 1.815(5)
P1 C24 1.828(5)
P1 C30 1.847(5)
O1 C2 1.302(6)
N8 C9 1.391(6)
N8 C7 1.395(6)
C12 C13 1.365(8)
C12 C11 1.393(8)
C12 H12 0.9500
C54 C55 1.384(8)
C54 C59 1.391(8)
C13 C14 1.406(7)
C13 H13 0.9500
C41 C40 1.378(8)
C41 C36 1.399(7)
C41 H41 0.9500
C7 C6 1.402(7)
C7 C2 1.430(7)
C40 C39 1.382(9)
C40 H40 0.9500
C37 C38 1.381(8)
C37 C36 1.395(7)
C37 H37 0.9500
C42 C43 1.387(7)
C42 C47 1.397(8)
C48 C49 1.396(7)
C48 C53 1.399(8)
C11 C10 1.376(7)
C11 H11 0.9500
C24 C29 1.377(8)
C24 C25 1.382(8)
C9 C10 1.420(7)
C9 C14 1.422(7)
C2 C3 1.441(7)
C35 C30 1.386(8)
C35 C34 1.387(8)
C35 H35 0.9500
C10 H10 0.9500
C6 C5 1.377(7)
C6 H6 0.9500
C4 C3 1.376(8)
C4 C5 1.416(8)
C4 H4 0.9500
C31 C30 1.388(7)
C31 C32 1.392(8)
C31 H31 0.9500
C44 C45 1.379(8)
C44 C43 1.393(8)
C44 H44 0.9500
C52 C51 1.366(9)
C52 C53 1.397(8)
C52 H52 0.9500
C53 H53 0.9500
C49 C50 1.393(8)
C49 H49 0.9500
C3 C16 1.544(8)
C59 C58 1.395(8)
C59 H59 0.9500
C28 C27 1.367(10)
C28 C29 1.392(8)
C28 H28 0.9500
C57 C58 1.369(9)
C57 C56 1.374(8)
C57 H57 0.9500
C39 C38 1.382(9)
C39 H39 0.9500
C5 C20 1.532(8)
C29 H29 0.9500
C43 H43 0.9500
C47 C46 1.381(8)
C47 H47 0.9500
C51 C50 1.391(9)
C51 H51 0.9500
C38 H38 0.9500
C56 C55 1.393(8)
C56 H56 0.9500
C45 C46 1.382(9)
C45 H45 0.9500
C27 C26 1.370(10)
C27 H27 0.9500
C50 H50 0.9500
C46 H46 0.9500
C55 H55 0.9500
C20 C21 1.521(9)
C20 C23 1.528(10)
C20 C22 1.544(11)
C25 C26 1.394(8)
C25 H25 0.9500
C34 C33 1.386(9)
C34 H34 0.9500
C33 C32 1.368(9)
C33 H33 0.9500
C26 H26 0.9500
C58 H58 0.9500
C32 H32 0.9500
C16 C17 1.529(10)
C16 C18 1.534(9)
C16 C19 1.540(9)
C21 H21A 0.9800
C21 H21B 0.9800
C21 H21C 0.9800
C17 H17A 0.9800
C17 H17B 0.9800
C17 H17C 0.9800
C19 H19A 0.9800
C19 H19B 0.9800
C19 H19C 0.9800
C18 H18A 0.9800
C18 H18B 0.9800
C18 H18C 0.9800
C23 H23A 0.9800
C23 H23B 0.9800
C23 H23C 0.9800
C22 H22A 0.9800
C22 H22B 0.9800
C22 H22C 0.9800
